data_7215139
loop_
_publ_author_name
'Urban, Philipp'
'Schneider, Matthias N.'
'Erra, Loredana'
'Welzmiller, Simon'
'Fahrnbauer, Felix'
'Oeckler, Oliver'

_publ_section_title
;
 Temperature dependent resonant X-ray diffraction of single-crystalline
 Ge2Sb2Te5
;
_journal_issue 24
_journal_name_full CrystEngComm
_journal_page_first 4823
_journal_paper_doi 10.1039/c3ce26956f
_journal_volume 15
_journal_year 2013
_chemical_formula_sum 'Ge2 Sb2 Te5'
_chemical_formula_weight 1026.7
_chemical_name_common 'germanium antimony telluride'
_chemical_name_systematic ' ?'
_space_group_IT_number 164
_symmetry_cell_setting trigonal
_symmetry_Int_Tables_number 164
_symmetry_space_group_name_Hall '-P 3 2"'
_symmetry_space_group_name_H-M 'P -3 m 1'
_audit_creation_method 'Jana2006 Version : 01/07/2011'
_cell_angle_alpha 90
_cell_angle_beta 90
_cell_angle_gamma 120
_cell_formula_units_Z 1
_cell_length_a 4.2418(4)
_cell_length_b 4.2418(4)
_cell_length_c 17.445(4)
_cell_measurement_radiation 'Cu K\a'
_cell_measurement_reflns_used 308
_cell_measurement_temperature 692(2)
_cell_measurement_theta_max 55
_cell_measurement_theta_min 8
_cell_volume 271.83(7)
_computing_cell_refinement 'Jana2006 (Petricek, Dusek & Palatinus, 2006)'
_computing_publication_material 'Jana2006 (Petricek, Dusek & Palatinus, 2006)'
_diffrn_ambient_temperature 692(2)
_diffrn_detector 'CCD plate'
_diffrn_detector_type FReLoN2k
_diffrn_measured_fraction_theta_full 0.99
_diffrn_measured_fraction_theta_max 0.99
_diffrn_measurement_device_type 'Heavy duty (Huber)'
_diffrn_measurement_method oscillation
_diffrn_measurement_specimen_support 'quartz capillary'
_diffrn_radiation_probe x-ray
_diffrn_radiation_type synchrotron
_diffrn_radiation_wavelength 0.40681
_diffrn_reflns_av_R_equivalents 0.0477
_diffrn_reflns_av_sigmaI/netI 0.023
_diffrn_reflns_limit_h_max 6
_diffrn_reflns_limit_h_min -6
_diffrn_reflns_limit_k_max 6
_diffrn_reflns_limit_k_min -6
_diffrn_reflns_limit_l_max 23
_diffrn_reflns_limit_l_min -26
_diffrn_reflns_number 4777
_diffrn_reflns_theta_full 18.15
_diffrn_reflns_theta_max 18.15
_diffrn_reflns_theta_min 0.68
_diffrn_source_type 'ESRF beamline ID11'
_exptl_absorpt_coefficient_mu 5.07
_exptl_absorpt_correction_T_max 0.9506
_exptl_absorpt_correction_T_min 0.6023
_exptl_absorpt_correction_type multi-scan
_exptl_absorpt_process_details 'SADABS and XPREP'
_exptl_crystal_colour metallic_dark_grey
_exptl_crystal_density_diffrn 6.2696
_exptl_crystal_description platelet
_exptl_crystal_F_000 426
_exptl_crystal_size_max 0.10
_exptl_crystal_size_mid 0.09
_exptl_crystal_size_min 0.01
_refine_diff_density_max 3.62
_refine_diff_density_min -1.48
_refine_ls_extinction_method none
_refine_ls_goodness_of_fit_gt 1.65
_refine_ls_goodness_of_fit_ref 1.32
_refine_ls_number_constraints 7
_refine_ls_number_parameters 16
_refine_ls_number_reflns 460
_refine_ls_number_restraints 0
_refine_ls_R_factor_all 0.0582
_refine_ls_R_factor_gt 0.0353
_refine_ls_shift/su_max 0.0138
_refine_ls_shift/su_mean 0.0045
_refine_ls_structure_factor_coef F
_refine_ls_weighting_details w=1/(\s^2^(F)+0.000225F^2^)
_refine_ls_weighting_scheme sigma
_refine_ls_wR_factor_gt 0.0373
_refine_ls_wR_factor_ref 0.0390
_reflns_number_gt 275
_reflns_number_total 460
_reflns_threshold_expression I>3\s(I)
_cod_data_source_file c3ce26956f_7.cif
_cod_data_source_block
;
;
_cod_original_cell_volume 271.83(8)
_cod_original_sg_symbol_Hall '-P 3;-2"'
_cod_database_code 7215139

loop_
_symmetry_equiv_pos_site_id
_symmetry_equiv_pos_as_xyz
1 x,y,z
2 -y,x-y,z
3 -x+y,-x,z
4 y,x,-z
5 x-y,-y,-z
6 -x,-x+y,-z
7 -x,-y,-z
8 y,-x+y,-z
9 x-y,x,-z
10 -y,-x,z
11 -x+y,y,z
12 x,x-y,z

loop_
_atom_site_label
_atom_site_type_symbol
_atom_site_fract_x
_atom_site_fract_y
_atom_site_fract_z
_atom_site_adp_type
_atom_site_U_iso_or_equiv
_atom_site_symmetry_multiplicity
_atom_site_occupancy
_atom_site_calc_flag
Te1 Te 0 0 0 Uani 0.0371(3) 12 1 d
Ge2 Ge 0.666667 0.333333 0.10651(7) Uani 0.0584(4) 6 0.6593 d
Sb2 Sb 0.666667 0.333333 0.10651(7) Uani 0.0584(4) 6 0.3407 d
Te3 Te 0.333333 0.666667 0.20458(4) Uani 0.0379(2) 6 1 d
Ge4 Ge 0 0 0.32566(8) Uani 0.0550(4) 6 0.341(11) d
Sb4 Sb 0 0 0.32566(8) Uani 0.0550(4) 6 0.659(11) d
Te5 Te 0.666667 0.333333 0.41755(5) Uani 0.0457(3) 6 1 d

loop_
_atom_site_aniso_label
_atom_site_aniso_type_symbol
_atom_site_aniso_U_11
_atom_site_aniso_U_22
_atom_site_aniso_U_33
_atom_site_aniso_U_12
_atom_site_aniso_U_13
_atom_site_aniso_U_23
Te1 Te 0.0362(4) 0.0362(4) 0.0389(6) 0.01812(18) 0 0
Ge2 Ge 0.0537(5) 0.0537(5) 0.0676(9) 0.0269(2) 0 0
Sb2 Sb 0.0537(5) 0.0537(5) 0.0676(9) 0.0269(2) 0 0
Te3 Te 0.0370(3) 0.0370(3) 0.0397(4) 0.01851(13) 0 0
Ge4 Ge 0.0485(5) 0.0485(5) 0.0681(8) 0.0242(3) 0 0
Sb4 Sb 0.0485(5) 0.0485(5) 0.0681(8) 0.0242(3) 0 0
Te5 Te 0.0439(3) 0.0439(3) 0.0493(5) 0.02197(16) 0 0

loop_
_atom_type_symbol
_atom_type_scat_dispersion_real
_atom_type_scat_dispersion_imag
_atom_type_scat_source
_atom_type_scat_Cromer_Mann_a1
_atom_type_scat_Cromer_Mann_b1
_atom_type_scat_Cromer_Mann_a2
_atom_type_scat_Cromer_Mann_b2
_atom_type_scat_Cromer_Mann_a3
_atom_type_scat_Cromer_Mann_b3
_atom_type_scat_Cromer_Mann_a4
_atom_type_scat_Cromer_Mann_b4
_atom_type_scat_Cromer_Mann_c
Ge 0.0000 0.0000 'International Tables Vol C tables 4.2.6.8 and 6.1.1.4' 16.0816 2.8509 6.3747 0.2516 3.7068 11.4468 3.683 54.762501 2.1313
Sb 0.0000 0.0000 'International Tables Vol C tables 4.2.6.8 and 6.1.1.4' 19.6418 5.3034 19.0455 0.4607 5.0371 27.9074 2.6827 75.282501 4.5909
Te 0.0000 0.0000 'International Tables Vol C tables 4.2.6.8 and 6.1.1.4' 19.964399 4.81742 19.0138 0.420885 6.14487 28.5284 2.5239 70.840302 4.352

loop_
_geom_angle_atom_site_label_1
_geom_angle_atom_site_label_2
_geom_angle_atom_site_label_3
_geom_angle_site_symmetry_1
_geom_angle_site_symmetry_3
_geom_angle
_geom_angle_publ_flag
Ge2 Te1 Ge2 1_445 1_455 87.25(2) y
Ge2 Te1 Ge2 1_445 . 87.25(2) y
Ge2 Te1 Ge2 1_445 4_445 92.75(2) y
Ge2 Te1 Ge2 1_445 4_545 92.75(2) y
Ge2 Te1 Ge2 1_445 4_555 180.0(5) y
Ge2 Te1 Sb2 1_445 1_455 87.25(2) y
Ge2 Te1 Sb2 1_445 . 87.25(2) y
Ge2 Te1 Sb2 1_445 4_445 92.75(2) y
Ge2 Te1 Sb2 1_445 4_545 92.75(2) y
Ge2 Te1 Sb2 1_445 4_555 180.0(5) y
Ge2 Te1 Ge2 1_455 . 87.25(2) y
Ge2 Te1 Ge2 1_455 4_445 92.75(2) y
Ge2 Te1 Ge2 1_455 4_545 180.0(5) y
Ge2 Te1 Ge2 1_455 4_555 92.75(2) y
Ge2 Te1 Sb2 1_455 1_445 87.25(2) y
Ge2 Te1 Sb2 1_455 . 87.25(2) y
Ge2 Te1 Sb2 1_455 4_445 92.75(2) y
Ge2 Te1 Sb2 1_455 4_545 180.0(5) y
Ge2 Te1 Sb2 1_455 4_555 92.75(2) y
Ge2 Te1 Ge2 . 4_445 180.0(5) y
Ge2 Te1 Ge2 . 4_545 92.75(2) y
Ge2 Te1 Ge2 . 4_555 92.75(2) y
Ge2 Te1 Sb2 . 1_445 87.25(2) y
Ge2 Te1 Sb2 . 1_455 87.25(2) y
Ge2 Te1 Sb2 . 4_445 180.0(5) y
Ge2 Te1 Sb2 . 4_545 92.75(2) y
Ge2 Te1 Sb2 . 4_555 92.75(2) y
Ge2 Te1 Ge2 4_445 4_545 87.25(2) y
Ge2 Te1 Ge2 4_445 4_555 87.25(2) y
Ge2 Te1 Sb2 4_445 1_445 92.75(2) y
Ge2 Te1 Sb2 4_445 1_455 92.75(2) y
Ge2 Te1 Sb2 4_445 . 180.0(5) y
Ge2 Te1 Sb2 4_445 4_545 87.25(2) y
Ge2 Te1 Sb2 4_445 4_555 87.25(2) y
Ge2 Te1 Ge2 4_545 4_555 87.25(2) y
Ge2 Te1 Sb2 4_545 1_445 92.75(2) y
Ge2 Te1 Sb2 4_545 1_455 180.0(5) y
Ge2 Te1 Sb2 4_545 . 92.75(2) y
Ge2 Te1 Sb2 4_545 4_445 87.25(2) y
Ge2 Te1 Sb2 4_545 4_555 87.25(2) y
Ge2 Te1 Sb2 4_555 1_445 180.0(5) y
Ge2 Te1 Sb2 4_555 1_455 92.75(2) y
Ge2 Te1 Sb2 4_555 . 92.75(2) y
Ge2 Te1 Sb2 4_555 4_445 87.25(2) y
Ge2 Te1 Sb2 4_555 4_545 87.25(2) y
Sb2 Te1 Sb2 1_445 1_455 87.25(2) y
Sb2 Te1 Sb2 1_445 . 87.25(2) y
Sb2 Te1 Sb2 1_445 4_445 92.75(2) y
Sb2 Te1 Sb2 1_445 4_545 92.75(2) y
Sb2 Te1 Sb2 1_445 4_555 180.0(5) y
Sb2 Te1 Sb2 1_455 . 87.25(2) y
Sb2 Te1 Sb2 1_455 4_445 92.75(2) y
Sb2 Te1 Sb2 1_455 4_545 180.0(5) y
Sb2 Te1 Sb2 1_455 4_555 92.75(2) y
Sb2 Te1 Sb2 . 4_445 180.0(5) y
Sb2 Te1 Sb2 . 4_545 92.75(2) y
Sb2 Te1 Sb2 . 4_555 92.75(2) y
Sb2 Te1 Sb2 4_445 4_545 87.25(2) y
Sb2 Te1 Sb2 4_445 4_555 87.25(2) y
Sb2 Te1 Sb2 4_545 4_555 87.25(2) y
Te1 Ge2 Te1 . 1_655 87.25(3) y
Te1 Ge2 Te1 . 1_665 87.25(3) y
Te1 Ge2 Te3 . 1_545 91.124(14) y
Te1 Ge2 Te3 . . 91.124(14) y
Te1 Ge2 Te3 . 1_655 177.75(4) y
Te1 Ge2 Te1 1_655 1_665 87.25(3) y
Te1 Ge2 Te3 1_655 1_545 91.124(14) y
Te1 Ge2 Te3 1_655 . 177.75(4) y
Te1 Ge2 Te3 1_655 1_655 91.124(14) y
Te1 Ge2 Te3 1_665 1_545 177.75(4) y
Te1 Ge2 Te3 1_665 . 91.124(14) y
Te1 Ge2 Te3 1_665 1_655 91.124(14) y
Te3 Ge2 Te3 1_545 . 90.46(3) y
Te3 Ge2 Te3 1_545 1_655 90.46(3) y
Te3 Ge2 Te3 . 1_655 90.46(3) y
Te1 Sb2 Te1 . 1_655 87.25(3) y
Te1 Sb2 Te1 . 1_665 87.25(3) y
Te1 Sb2 Te3 . 1_545 91.124(14) y
Te1 Sb2 Te3 . . 91.124(14) y
Te1 Sb2 Te3 . 1_655 177.75(4) y
Te1 Sb2 Te1 1_655 1_665 87.25(3) y
Te1 Sb2 Te3 1_655 1_545 91.124(14) y
Te1 Sb2 Te3 1_655 . 177.75(4) y
Te1 Sb2 Te3 1_655 1_655 91.124(14) y
Te1 Sb2 Te3 1_665 1_545 177.75(4) y
Te1 Sb2 Te3 1_665 . 91.124(14) y
Te1 Sb2 Te3 1_665 1_655 91.124(14) y
Te3 Sb2 Te3 1_545 . 90.46(3) y
Te3 Sb2 Te3 1_545 1_655 90.46(3) y
Te3 Sb2 Te3 . 1_655 90.46(3) y
Ge2 Te3 Ge2 1_455 . 90.46(3) y
Ge2 Te3 Ge2 1_455 1_565 90.46(3) y
Ge2 Te3 Sb2 1_455 . 90.46(3) y
Ge2 Te3 Sb2 1_455 1_565 90.46(3) y
Ge2 Te3 Ge4 1_455 . 93.65(2) y
Ge2 Te3 Ge4 1_455 1_565 93.65(2) y
Ge2 Te3 Ge4 1_455 1_665 174.16(3) y
Ge2 Te3 Sb4 1_455 . 93.65(2) y
Ge2 Te3 Sb4 1_455 1_565 93.65(2) y
Ge2 Te3 Sb4 1_455 1_665 174.16(3) y
Ge2 Te3 Ge2 . 1_565 90.46(3) y
Ge2 Te3 Sb2 . 1_455 90.46(3) y
Ge2 Te3 Sb2 . 1_565 90.46(3) y
Ge2 Te3 Ge4 . . 93.65(2) y
Ge2 Te3 Ge4 . 1_565 174.16(3) y
Ge2 Te3 Ge4 . 1_665 93.65(2) y
Ge2 Te3 Sb4 . . 93.65(2) y
Ge2 Te3 Sb4 . 1_565 174.16(3) y
Ge2 Te3 Sb4 . 1_665 93.65(2) y
Ge2 Te3 Sb2 1_565 1_455 90.46(3) y
Ge2 Te3 Sb2 1_565 . 90.46(3) y
Ge2 Te3 Ge4 1_565 . 174.16(3) y
Ge2 Te3 Ge4 1_565 1_565 93.65(2) y
Ge2 Te3 Ge4 1_565 1_665 93.65(2) y
Ge2 Te3 Sb4 1_565 . 174.16(3) y
Ge2 Te3 Sb4 1_565 1_565 93.65(2) y
Ge2 Te3 Sb4 1_565 1_665 93.65(2) y
Sb2 Te3 Sb2 1_455 . 90.46(3) y
Sb2 Te3 Sb2 1_455 1_565 90.46(3) y
Sb2 Te3 Ge4 1_455 . 93.65(2) y
Sb2 Te3 Ge4 1_455 1_565 93.65(2) y
Sb2 Te3 Ge4 1_455 1_665 174.16(3) y
Sb2 Te3 Sb4 1_455 . 93.65(2) y
Sb2 Te3 Sb4 1_455 1_565 93.65(2) y
Sb2 Te3 Sb4 1_455 1_665 174.16(3) y
Sb2 Te3 Sb2 . 1_565 90.46(3) y
Sb2 Te3 Ge4 . . 93.65(2) y
Sb2 Te3 Ge4 . 1_565 174.16(3) y
Sb2 Te3 Ge4 . 1_665 93.65(2) y
Sb2 Te3 Sb4 . . 93.65(2) y
Sb2 Te3 Sb4 . 1_565 174.16(3) y
Sb2 Te3 Sb4 . 1_665 93.65(2) y
Sb2 Te3 Ge4 1_565 . 174.16(3) y
Sb2 Te3 Ge4 1_565 1_565 93.65(2) y
Sb2 Te3 Ge4 1_565 1_665 93.65(2) y
Sb2 Te3 Sb4 1_565 . 174.16(3) y
Sb2 Te3 Sb4 1_565 1_565 93.65(2) y
Sb2 Te3 Sb4 1_565 1_665 93.65(2) y
Ge4 Te3 Ge4 . 1_565 81.96(3) y
Ge4 Te3 Ge4 . 1_665 81.96(3) y
Ge4 Te3 Sb4 . 1_565 81.96(3) y
Ge4 Te3 Sb4 . 1_665 81.96(3) y
Ge4 Te3 Ge4 1_565 1_665 81.96(3) y
Ge4 Te3 Sb4 1_565 . 81.96(3) y
Ge4 Te3 Sb4 1_565 1_665 81.96(3) y
Ge4 Te3 Sb4 1_665 . 81.96(3) y
Ge4 Te3 Sb4 1_665 1_565 81.96(3) y
Sb4 Te3 Sb4 . 1_565 81.96(3) y
Sb4 Te3 Sb4 . 1_665 81.96(3) y
Sb4 Te3 Sb4 1_565 1_665 81.96(3) y
Te3 Ge4 Te3 1_445 1_545 81.96(3) y
Te3 Ge4 Te3 1_445 . 81.96(3) y
Te3 Ge4 Te5 1_445 1_445 92.343(18) y
Te3 Ge4 Te5 1_445 1_455 92.342(17) y
Te3 Ge4 Te5 1_445 . 172.43(4) y
Te3 Ge4 Te3 1_545 . 81.96(3) y
Te3 Ge4 Te5 1_545 1_445 92.342(17) y
Te3 Ge4 Te5 1_545 1_455 172.43(4) y
Te3 Ge4 Te5 1_545 . 92.342(17) y
Te3 Ge4 Te5 . 1_445 172.43(4) y
Te3 Ge4 Te5 . 1_455 92.342(17) y
Te3 Ge4 Te5 . . 92.343(18) y
Te5 Ge4 Te5 1_445 1_455 92.87(3) y
Te5 Ge4 Te5 1_445 . 92.87(3) y
Te5 Ge4 Te5 1_455 . 92.87(3) y
Te3 Sb4 Te3 1_445 1_545 81.96(3) y
Te3 Sb4 Te3 1_445 . 81.96(3) y
Te3 Sb4 Te5 1_445 1_445 92.343(18) y
Te3 Sb4 Te5 1_445 1_455 92.342(17) y
Te3 Sb4 Te5 1_445 . 172.43(4) y
Te3 Sb4 Te3 1_545 . 81.96(3) y
Te3 Sb4 Te5 1_545 1_445 92.342(17) y
Te3 Sb4 Te5 1_545 1_455 172.43(4) y
Te3 Sb4 Te5 1_545 . 92.342(17) y
Te3 Sb4 Te5 . 1_445 172.43(4) y
Te3 Sb4 Te5 . 1_455 92.342(17) y
Te3 Sb4 Te5 . . 92.343(18) y
Te5 Sb4 Te5 1_445 1_455 92.87(3) y
Te5 Sb4 Te5 1_445 . 92.87(3) y
Te5 Sb4 Te5 1_455 . 92.87(3) y
Ge4 Te5 Ge4 . 1_655 92.87(3) y
Ge4 Te5 Ge4 . 1_665 92.87(3) y
Ge4 Te5 Sb4 . 1_655 92.87(3) y
Ge4 Te5 Sb4 . 1_665 92.87(3) y
Ge4 Te5 Te5 . 4_546 98.38(2) y
Ge4 Te5 Te5 . 4_556 98.38(2) y
Ge4 Te5 Te5 . 4_656 163.61(3) y
Ge4 Te5 Ge4 1_655 1_665 92.87(3) y
Ge4 Te5 Sb4 1_655 . 92.87(3) y
Ge4 Te5 Sb4 1_655 1_665 92.87(3) y
Ge4 Te5 Te5 1_655 4_546 98.38(2) y
Ge4 Te5 Te5 1_655 4_556 163.61(3) y
Ge4 Te5 Te5 1_655 4_656 98.38(2) y
Ge4 Te5 Sb4 1_665 . 92.87(3) y
Ge4 Te5 Sb4 1_665 1_655 92.87(3) y
Ge4 Te5 Te5 1_665 4_546 163.61(3) y
Ge4 Te5 Te5 1_665 4_556 98.38(2) y
Ge4 Te5 Te5 1_665 4_656 98.38(2) y
Sb4 Te5 Sb4 . 1_655 92.87(3) y
Sb4 Te5 Sb4 . 1_665 92.87(3) y
Sb4 Te5 Te5 . 4_546 98.38(2) y
Sb4 Te5 Te5 . 4_556 98.38(2) y
Sb4 Te5 Te5 . 4_656 163.61(3) y
Sb4 Te5 Sb4 1_655 1_665 92.87(3) y
Sb4 Te5 Te5 1_655 4_546 98.38(2) y
Sb4 Te5 Te5 1_655 4_556 163.61(3) y
Sb4 Te5 Te5 1_655 4_656 98.38(2) y
Sb4 Te5 Te5 1_665 4_546 163.61(3) y
Sb4 Te5 Te5 1_665 4_556 98.38(2) y
Sb4 Te5 Te5 1_665 4_656 98.38(2) y
Te5 Te5 Te5 4_546 4_556 68.30(2) y
Te5 Te5 Te5 4_546 4_656 68.30(2) y
Te5 Te5 Te5 4_556 4_656 68.30(2) y

loop_
_geom_bond_atom_site_label_1
_geom_bond_atom_site_label_2
_geom_bond_site_symmetry_2
_geom_bond_distance
_geom_bond_publ_flag
Te1 Ge2 1_445 3.0741(10) y
Te1 Ge2 1_455 3.0741(9) y
Te1 Ge2 . 3.0741(10) y
Te1 Ge2 4_445 3.0741(10) y
Te1 Ge2 4_545 3.0741(9) y
Te1 Ge2 4_555 3.0741(10) y
Te1 Sb2 1_445 3.0741(10) y
Te1 Sb2 1_455 3.0741(9) y
Te1 Sb2 . 3.0741(10) y
Te1 Sb2 4_445 3.0741(10) y
Te1 Sb2 4_545 3.0741(9) y
Te1 Sb2 4_555 3.0741(10) y
Ge2 Te3 1_545 2.9874(11) y
Ge2 Te3 . 2.9874(9) y
Ge2 Te3 1_655 2.9874(11) y
Sb2 Te3 1_545 2.9874(11) y
Sb2 Te3 . 2.9874(9) y
Sb2 Te3 1_655 2.9874(11) y
Te3 Ge4 . 3.2341(13) y
Te3 Ge4 1_565 3.2341(12) y
Te3 Ge4 1_665 3.2341(13) y
Te3 Sb4 . 3.2341(13) y
Te3 Sb4 1_565 3.2341(12) y
Te3 Sb4 1_665 3.2341(13) y
Ge4 Te5 1_445 2.9269(11) y
Ge4 Te5 1_455 2.9269(10) y
Ge4 Te5 . 2.9269(11) y
Sb4 Te5 1_445 2.9269(11) y
Sb4 Te5 1_455 2.9269(10) y
Sb4 Te5 . 2.9269(11) y
